data_4128560
loop_
_publ_author_name
'Zhang, Weicheng'
'Pal, Ayan'
'Ricardo, Alonso'
'Szostak, Jack W.'

_publ_section_title
;
 Template-Directed Nonenzymatic Primer Extension Using
 2-Methylimidazole-Activated Morpholino Derivatives of Guanosine and
 Cytidine.
;
_journal_issue 30
_journal_name_full 'Journal of the American Chemical Society'
_journal_page_first 12159
_journal_page_last 12166
_journal_paper_doi 10.1021/jacs.9b06453
_journal_volume 141
_journal_year 2019
_chemical_absolute_configuration ad
_chemical_formula_sum 'C40 H68 N24 O18'
_chemical_formula_weight 1173.18
_space_group_crystal_system monoclinic
_space_group_IT_number 4
_space_group_name_Hall 'P 2yb'
_space_group_name_H-M_alt 'P 1 21 1'
_atom_sites_solution_hydrogens mixed
_audit_creation_method SHELXL-2014/7
_cell_angle_alpha 90
_cell_angle_beta 98.4463(12)
_cell_angle_gamma 90
_cell_formula_units_Z 2
_cell_length_a 8.38505(12)
_cell_length_b 36.0429(5)
_cell_length_c 8.62496(13)
_cell_measurement_reflns_used 9641
_cell_measurement_temperature 100(2)
_cell_measurement_theta_max 65.7
_cell_measurement_theta_min 3.68
_cell_volume 2578.38(6)
_computing_cell_refinement 'SAINT 8.37A (Bruker-AXS, 2015)'
_computing_data_reduction 'SAINT 8.37A (Bruker-AXS, 2015)'
_computing_molecular_graphics 'Bruker SHELXTL (Sheldrick, 2015)'
_computing_publication_material 'Bruker SHELXTL (Sheldrick, 2015)'
_computing_structure_refinement 'SHELXL-2014 (Sheldrick, 2015)'
_computing_structure_solution 'SHELXT-2014 (Sheldrick, 2015)'
_diffrn_ambient_temperature 100(2)
_diffrn_measured_fraction_theta_full 0.998
_diffrn_measured_fraction_theta_max 0.998
_diffrn_measurement_device_type
;
Bruker D8 goniometer with CCD area detector  
;
_diffrn_measurement_method 'omega and phi scans'
_diffrn_radiation_monochromator graphite
_diffrn_radiation_source 'I\mS microfocus tube'
_diffrn_radiation_type CuK\a
_diffrn_radiation_wavelength 1.54178
_diffrn_reflns_av_R_equivalents 0.0716
_diffrn_reflns_av_unetI/netI 0.0350
_diffrn_reflns_Laue_measured_fraction_full 0.998
_diffrn_reflns_Laue_measured_fraction_max 0.998
_diffrn_reflns_limit_h_max 8
_diffrn_reflns_limit_h_min -9
_diffrn_reflns_limit_k_max 42
_diffrn_reflns_limit_k_min -42
_diffrn_reflns_limit_l_max 10
_diffrn_reflns_limit_l_min -10
_diffrn_reflns_number 66099
_diffrn_reflns_point_group_measured_fraction_full 0.968
_diffrn_reflns_point_group_measured_fraction_max 0.968
_diffrn_reflns_theta_full 66.601
_diffrn_reflns_theta_max 66.601
_diffrn_reflns_theta_min 2.452
_exptl_absorpt_coefficient_mu 1.029
_exptl_absorpt_correction_T_max 0.8642
_exptl_absorpt_correction_T_min 0.7832
_exptl_absorpt_correction_type multi-scan
_exptl_absorpt_process_details sadabs
_exptl_crystal_colour colorless
_exptl_crystal_density_diffrn 1.511
_exptl_crystal_description plate
_exptl_crystal_F_000 1240
_exptl_crystal_size_max 0.120
_exptl_crystal_size_mid 0.080
_exptl_crystal_size_min 0.020
_refine_diff_density_max 0.395
_refine_diff_density_min -0.321
_refine_diff_density_rms 0.059
_refine_ls_abs_structure_details
;
 Flack x determined using 3721 quotients [(I+)-(I-)]/[(I+)+(I-)]
 (Parsons, Flack and Wagner, Acta Cryst. B69 (2013) 249-259).
;
_refine_ls_abs_structure_Flack 0.02(9)
_refine_ls_extinction_method none
_refine_ls_goodness_of_fit_ref 1.025
_refine_ls_hydrogen_treatment mixed
_refine_ls_matrix_type full
_refine_ls_number_parameters 772
_refine_ls_number_reflns 8798
_refine_ls_number_restraints 8
_refine_ls_restrained_S_all 1.025
_refine_ls_R_factor_all 0.0459
_refine_ls_R_factor_gt 0.0431
_refine_ls_shift/su_max 0.000
_refine_ls_shift/su_mean 0.000
_refine_ls_structure_factor_coef Fsqd
_refine_ls_weighting_details 'w=1/[\s^2^(Fo^2^)+(0.0814P)^2^+0.8283P] where P=(Fo^2^+2Fc^2^)/3'
_refine_ls_weighting_scheme calc
_refine_ls_wR_factor_gt 0.1165
_refine_ls_wR_factor_ref 0.1193
_reflns_Friedel_coverage 0.907
_reflns_Friedel_fraction_full 0.937
_reflns_Friedel_fraction_max 0.937
_reflns_number_gt 8331
_reflns_number_total 8798
_reflns_threshold_expression 'I > 2\s(I)'
_cod_data_source_file ja9b06453_si_001.cif
_cod_data_source_block MorGNucl
_cod_original_sg_symbol_H-M 'P 21'
_cod_database_code 4128560
_shelx_shelxl_version_number 2014/7
_shelx_space_group_comment
;
The symmetry employed for this shelxl refinement is uniquely defined
by the following loop, which should always be used as a source of
symmetry information in preference to the above space-group names.
They are only intended as comments.
;
_shelx_estimated_absorpt_t_min 0.886
_shelx_estimated_absorpt_t_max 0.980

loop_
_space_group_symop_operation_xyz
'x, y, z'
'-x, y+1/2, -z'

loop_
_atom_site_label
_atom_site_type_symbol
_atom_site_fract_x
_atom_site_fract_y
_atom_site_fract_z
_atom_site_U_iso_or_equiv
_atom_site_adp_type
_atom_site_occupancy
_atom_site_site_symmetry_order
_atom_site_calc_flag
_atom_site_refinement_flags_posn
_atom_site_refinement_flags_adp
_atom_site_refinement_flags_occupancy
_atom_site_disorder_assembly
_atom_site_disorder_group
O1 O 0.5788(3) 0.39145(8) 0.7364(3) 0.0232(6) Uani 1 1 d . . . . .
H1 H 0.5812 0.4053 0.6586 0.035 Uiso 1 1 calc R U . . .
O2 O 0.3720(3) 0.44379(8) 0.8163(3) 0.0191(6) Uani 1 1 d . . . . .
O3 O 0.6001(3) 0.62116(7) 0.9097(3) 0.0186(6) Uani 1 1 d . . . . .
N1 N 0.1186(4) 0.42622(10) 0.9836(4) 0.0219(7) Uani 1 1 d . . . . .
H1A H 0.017(7) 0.4246(14) 0.983(6) 0.026 Uiso 1 1 d . U . . .
N2 N 0.3668(4) 0.50573(9) 0.8803(4) 0.0166(7) Uani 1 1 d . . . . .
N3 N 0.3583(4) 0.56128(9) 0.7625(4) 0.0182(7) Uani 1 1 d . . . . .
N4 N 0.7054(4) 0.57484(9) 1.0736(4) 0.0167(7) Uani 1 1 d . . . . .
H4 H 0.7751 0.5907 1.1225 0.020 Uiso 1 1 calc R U . . .
N5 N 0.6072(4) 0.51286(9) 1.0725(4) 0.0180(7) Uani 1 1 d . . . . .
N6 N 0.8385(4) 0.53032(10) 1.2355(4) 0.0206(7) Uani 1 1 d . . . . .
H6A H 0.8499 0.5075 1.2716 0.025 Uiso 1 1 calc R U . . .
H6B H 0.9092 0.5475 1.2712 0.025 Uiso 1 1 calc R U . . .
C1 C 0.4155(5) 0.38174(12) 0.7471(5) 0.0236(9) Uani 1 1 d . . . . .
H1B H 0.4102 0.3554 0.7791 0.028 Uiso 1 1 calc R U . . .
H1C H 0.3488 0.3846 0.6431 0.028 Uiso 1 1 calc R U . . .
C2 C 0.3495(5) 0.40620(11) 0.8651(5) 0.0196(8) Uani 1 1 d . . . . .
H2 H 0.4136 0.4022 0.9710 0.024 Uiso 1 1 calc R U . . .
C3 C 0.1717(5) 0.39941(11) 0.8741(5) 0.0210(8) Uani 1 1 d . . . . .
H3A H 0.1074 0.4024 0.7690 0.025 Uiso 1 1 calc R U . . .
H3B H 0.1562 0.3738 0.9108 0.025 Uiso 1 1 calc R U . . .
C4 C 0.1441(5) 0.46476(11) 0.9351(5) 0.0230(9) Uani 1 1 d . . . . .
H4A H 0.1108 0.4824 1.0123 0.028 Uiso 1 1 calc R U . . .
H4B H 0.0797 0.4698 0.8316 0.028 Uiso 1 1 calc R U . . .
C5 C 0.3223(5) 0.46897(11) 0.9263(5) 0.0188(8) Uani 1 1 d . . . . .
H5 H 0.3840 0.4633 1.0319 0.023 Uiso 1 1 calc R U . . .
C6 C 0.2895(5) 0.52867(11) 0.7642(5) 0.0181(8) Uani 1 1 d . . . . .
H6 H 0.1967 0.5216 0.6935 0.022 Uiso 1 1 calc R U . . .
C7 C 0.4863(5) 0.56002(11) 0.8832(5) 0.0170(8) Uani 1 1 d . . . . .
C8 C 0.5953(5) 0.58815(11) 0.9489(5) 0.0171(8) Uani 1 1 d . . . . .
C9 C 0.7131(5) 0.53900(11) 1.1255(5) 0.0177(8) Uani 1 1 d . . . . .
C10 C 0.4958(5) 0.52569(11) 0.9564(5) 0.0174(8) Uani 1 1 d . . . . .
O11 O 1.0410(5) 0.39662(10) 0.4534(4) 0.0390(8) Uani 1 1 d . . . . .
H11 H 1.1095 0.3915 0.3947 0.059 Uiso 1 1 calc R U . . .
O12 O 0.8258(3) 0.48090(8) 0.5078(3) 0.0200(6) Uani 1 1 d . . . . .
O13 O 0.8448(3) 0.65173(8) 0.6451(3) 0.0210(6) Uani 1 1 d . . . . .
N11 N 0.5591(5) 0.43251(10) 0.4766(5) 0.0244(8) Uani 1 1 d . . . . .
H11A H 0.479(7) 0.4258(15) 0.415(7) 0.029 Uiso 1 1 d . U . . .
N12 N 0.6767(4) 0.53082(9) 0.5692(4) 0.0173(7) Uani 1 1 d . . . . .
N13 N 0.6324(4) 0.58902(10) 0.4778(4) 0.0193(7) Uani 1 1 d . . . . .
N14 N 0.9568(4) 0.60576(9) 0.8053(4) 0.0188(7) Uani 1 1 d . . . . .
H14 H 1.0237 0.6222 0.8543 0.023 Uiso 1 1 calc R U . . .
N15 N 0.8835(4) 0.54186(9) 0.7899(4) 0.0179(7) Uani 1 1 d . . . . .
N16 N 1.0696(4) 0.56423(9) 0.9910(4) 0.0200(7) Uani 1 1 d . . . . .
H16A H 1.0796 0.5419 1.0321 0.024 Uiso 1 1 calc R U . . .
H16B H 1.1263 0.5828 1.0371 0.024 Uiso 1 1 calc R U . . .
C11 C 1.0089(6) 0.43530(12) 0.4468(6) 0.0323(10) Uani 1 1 d . . . . .
H11B H 1.0005 0.4443 0.3375 0.039 Uiso 1 1 calc R U . . .
H11C H 1.0969 0.4490 0.5117 0.039 Uiso 1 1 calc R U . . .
C12 C 0.8498(5) 0.44140(11) 0.5094(5) 0.0212(8) Uani 1 1 d . . . . .
H12 H 0.8597 0.4321 0.6197 0.025 Uiso 1 1 calc R U . . .
C13 C 0.7067(6) 0.42279(12) 0.4109(5) 0.0252(9) Uani 1 1 d . . . . .
H13A H 0.6974 0.4314 0.3009 0.030 Uiso 1 1 calc R U . . .
H13B H 0.7216 0.3955 0.4125 0.030 Uiso 1 1 calc R U . . .
C14 C 0.5351(5) 0.47310(11) 0.4772(5) 0.0211(8) Uani 1 1 d . . . . .
H14A H 0.4378 0.4792 0.5247 0.025 Uiso 1 1 calc R U . . .
H14B H 0.5200 0.4827 0.3685 0.025 Uiso 1 1 calc R U . . .
C15 C 0.6828(5) 0.49070(11) 0.5714(5) 0.0181(8) Uani 1 1 d . . . . .
H15 H 0.6930 0.4819 0.6824 0.022 Uiso 1 1 calc R U . . .
C16 C 0.5905(5) 0.55408(11) 0.4585(5) 0.0185(8) Uani 1 1 d . . . . .
H16 H 0.5098 0.5456 0.3774 0.022 Uiso 1 1 calc R U . . .
C17 C 0.7530(5) 0.58889(11) 0.6065(5) 0.0171(8) Uani 1 1 d . . . . .
C18 C 0.8483(5) 0.61833(11) 0.6801(5) 0.0181(8) Uani 1 1 d . . . . .
C19 C 0.9697(4) 0.56999(11) 0.8601(5) 0.0167(8) Uani 1 1 d . . . . .
C20 C 0.7806(5) 0.55330(11) 0.6647(4) 0.0163(8) Uani 1 1 d . . . . .
O22 O 0.9345(4) 0.74142(8) 0.3868(4) 0.0233(6) Uani 1 1 d . . . . .
O23 O 1.0774(3) 0.57002(8) 0.4309(3) 0.0214(6) Uani 1 1 d . . . . .
N21 N 0.9167(5) 0.78770(11) 0.1167(5) 0.0305(9) Uani 1 1 d . . . . .
H21 H 1.028(7) 0.7948(16) 0.119(7) 0.037 Uiso 1 1 d . U . . .
N22 N 1.0015(4) 0.68995(9) 0.2542(4) 0.0179(7) Uani 1 1 d . . . . .
N23 N 0.9118(4) 0.63159(10) 0.2133(4) 0.0192(7) Uani 1 1 d . . . . .
N24 N 1.2390(4) 0.61650(9) 0.5413(4) 0.0177(7) Uani 1 1 d . . . . .
H24 H 1.2883 0.6003 0.6084 0.021 Uiso 1 1 calc R U . . .
N25 N 1.2220(4) 0.68021(9) 0.4660(4) 0.0180(7) Uani 1 1 d . . . . .
N26 N 1.4263(4) 0.65882(9) 0.6545(4) 0.0211(7) Uani 1 1 d . . . . .
H26A H 1.4672 0.6813 0.6655 0.025 Uiso 1 1 calc R U . . .
H26B H 1.4729 0.6404 0.7110 0.025 Uiso 1 1 calc R U . . .
C21 C 0.852(9) 0.7912(9) 0.542(7) 0.045(3) Uani 0.482(7) 1 d D . P A 1
H21A H 0.8598 0.8184 0.5583 0.054 Uiso 0.482(7) 1 calc R U P A 1
H21B H 0.7367 0.7848 0.5140 0.054 Uiso 0.482(7) 1 calc R U P A 1
O21 O 0.9088(9) 0.77469(19) 0.6713(9) 0.0319(12) Uani 0.482(7) 1 d D . P A 1
H21C H 0.8486 0.7811 0.7307 0.048 Uiso 0.482(7) 1 d R U P A 1
C21A C 0.855(11) 0.7883(10) 0.548(8) 0.045(3) Uani 0.417(7) 1 d D . P A 2
H21D H 0.9323 0.7820 0.6424 0.054 Uiso 0.417(7) 1 calc R U P A 2
H21E H 0.8357 0.8154 0.5515 0.054 Uiso 0.417(7) 1 calc R U P A 2
O21A O 0.7202(10) 0.7718(2) 0.5602(9) 0.0319(12) Uani 0.417(7) 1 d D . P A 2
H21F H 0.6473 0.7794 0.4900 0.048 Uiso 0.417(7) 1 d R U P A 2
C21B C 0.904(13) 0.788(2) 0.572(6) 0.045(3) Uani 0.102(7) 1 d D . P A 3
H21G H 0.7932 0.7788 0.5794 0.054 Uiso 0.102(7) 1 calc R U P A 3
H21H H 0.9796 0.7731 0.6466 0.054 Uiso 0.102(7) 1 calc R U P A 3
O21B O 0.914(4) 0.8224(9) 0.615(4) 0.0319(12) Uani 0.102(7) 1 d D . P A 3
H21I H 0.8465 0.8277 0.6742 0.048 Uiso 0.102(7) 1 d R U P A 3
C22 C 0.9399(5) 0.78100(11) 0.4062(6) 0.0279(10) Uani 1 1 d D . . . .
H22 H 1.0545 0.7894 0.4288 0.034 Uiso 0.482(7) 1 calc R U P A 1
H22A H 1.0545 0.7894 0.4289 0.034 Uiso 0.417(7) 1 calc R U P A 2
H22B H 1.0563 0.7876 0.4108 0.034 Uiso 0.102(7) 1 calc R U P A 3
C23 C 0.8570(6) 0.79988(13) 0.2601(7) 0.0333(11) Uani 1 1 d . . . . .
H23A H 0.7398 0.7949 0.2495 0.040 Uiso 1 1 calc R U . . .
H23B H 0.8726 0.8270 0.2717 0.040 Uiso 1 1 calc R U . . .
C24 C 0.9155(5) 0.74688(11) 0.1052(5) 0.0239(9) Uani 1 1 d . . . . .
H24A H 0.9670 0.7391 0.0143 0.029 Uiso 1 1 calc R U . . .
H24B H 0.8028 0.7378 0.0888 0.029 Uiso 1 1 calc R U . . .
C25 C 1.0061(5) 0.73012(11) 0.2548(5) 0.0186(8) Uani 1 1 d . . . . .
H25 H 1.1209 0.7386 0.2684 0.022 Uiso 1 1 calc R U . . .
C26 C 0.8928(5) 0.66638(11) 0.1693(5) 0.0182(8) Uani 1 1 d . . . . .
H26 H 0.8121 0.6745 0.0872 0.022 Uiso 1 1 calc R U . . .
C27 C 1.0387(5) 0.63248(11) 0.3359(5) 0.0181(8) Uani 1 1 d . . . . .
C28 C 1.1124(5) 0.60357(11) 0.4332(5) 0.0180(8) Uani 1 1 d . . . . .
C29 C 1.2940(5) 0.65264(11) 0.5525(5) 0.0184(8) Uani 1 1 d . . . . .
C30 C 1.0966(5) 0.66822(11) 0.3624(5) 0.0182(8) Uani 1 1 d . . . . .
O31 O 0.2005(4) 0.84026(9) 1.1577(4) 0.0352(8) Uani 1 1 d . . . . .
H31 H 0.2679 0.8552 1.2048 0.053 Uiso 1 1 calc R U . . .
O32 O 0.2502(4) 0.78100(8) 0.9561(4) 0.0241(6) Uani 1 1 d . . . . .
O33 O 0.3309(3) 0.60127(7) 1.1635(3) 0.0184(6) Uani 1 1 d . . . . .
N31 N 0.4159(6) 0.79475(11) 0.6994(5) 0.0375(10) Uani 1 1 d . . . . .
H31A H 0.422(8) 0.7953(18) 0.599(8) 0.045 Uiso 1 1 d . U . . .
N32 N 0.2993(4) 0.71748(10) 0.9454(4) 0.0201(7) Uani 1 1 d . . . . .
N33 N 0.1821(4) 0.66173(9) 0.9305(4) 0.0190(7) Uani 1 1 d . . . . .
N34 N 0.4944(4) 0.64742(9) 1.2728(4) 0.0173(7) Uani 1 1 d . . . . .
H34 H 0.5430 0.6313 1.3402 0.021 Uiso 1 1 calc R U . . .
N35 N 0.4928(4) 0.70988(9) 1.1820(4) 0.0181(7) Uani 1 1 d . . . . .
N36 N 0.6589(4) 0.69154(10) 1.4050(4) 0.0201(7) Uani 1 1 d . . . . .
H36A H 0.6961 0.7143 1.4175 0.024 Uiso 1 1 calc R U . . .
H36B H 0.6954 0.6742 1.4727 0.024 Uiso 1 1 calc R U . . .
C31 C 0.1947(6) 0.84461(13) 0.9931(6) 0.0342(11) Uani 1 1 d . . . . .
H31B H 0.2256 0.8703 0.9702 0.041 Uiso 1 1 calc R U . . .
H31C H 0.0831 0.8404 0.9405 0.041 Uiso 1 1 calc R U . . .
C32 C 0.3072(5) 0.81765(12) 0.9284(5) 0.0256(9) Uani 1 1 d . . . . .
H32 H 0.4184 0.8207 0.9873 0.031 Uiso 1 1 calc R U . . .
C33 C 0.3125(7) 0.82359(13) 0.7544(6) 0.0353(12) Uani 1 1 d . . . . .
H33A H 0.2022 0.8220 0.6951 0.042 Uiso 1 1 calc R U . . .
H33B H 0.3564 0.8485 0.7371 0.042 Uiso 1 1 calc R U . . .
C34 C 0.3516(7) 0.75765(13) 0.7259(6) 0.0360(12) Uani 1 1 d . . . . .
H34A H 0.4198 0.7383 0.6876 0.043 Uiso 1 1 calc R U . . .
H34B H 0.2406 0.7551 0.6694 0.043 Uiso 1 1 calc R U . . .
C35 C 0.3522(5) 0.75356(11) 0.9017(5) 0.0219(9) Uani 1 1 d . . . . .
H35 H 0.4648 0.7576 0.9558 0.026 Uiso 1 1 calc R U . . .
C36 C 0.1840(5) 0.69432(11) 0.8663(5) 0.0203(8) Uani 1 1 d . . . . .
H36 H 0.1136 0.7014 0.7746 0.024 Uiso 1 1 calc R U . . .
C37 C 0.3036(5) 0.66285(11) 1.0580(5) 0.0184(8) Uani 1 1 d . . . . .
C38 C 0.3687(4) 0.63436(11) 1.1621(4) 0.0165(8) Uani 1 1 d . . . . .
C39 C 0.5484(5) 0.68341(11) 1.2850(5) 0.0174(8) Uani 1 1 d . . . . .
C40 C 0.3754(5) 0.69732(11) 1.0712(5) 0.0183(8) Uani 1 1 d . . . . .
O1W O 0.5733(5) 0.28369(10) 0.6671(4) 0.0377(8) Uani 1 1 d G . . . .
H1WA H 0.5649 0.2619 0.7092 0.057 Uiso 1 1 d G U . . .
H1WB H 0.6433 0.2970 0.7280 0.057 Uiso 1 1 d G U . . .
O2W O 0.7533(4) 0.44075(9) 0.9818(4) 0.0293(7) Uani 1 1 d . . . . .
H2WA H 0.7080 0.4619 0.9974 0.044 Uiso 1 1 d R U . . .
H2WB H 0.6856 0.4269 0.9213 0.044 Uiso 1 1 d R U . . .
O3W O 0.2791(5) 0.32145(10) 0.1405(4) 0.0461(10) Uani 1 1 d . . . . .
H3WA H 0.3172 0.3403 0.0865 0.069 Uiso 1 1 d R U . . .
H3WB H 0.2844 0.3017 0.0935 0.069 Uiso 1 1 d R U . . .
O4W O 0.2781(4) 0.39348(9) 0.2626(3) 0.0271(7) Uani 1 1 d . . . . .
H4WA H 0.2435 0.4098 0.1911 0.041 Uiso 1 1 d R U . . .
H4WB H 0.2354 0.3744 0.2381 0.041 Uiso 1 1 d R U . . .
O5W O 0.2600(4) 0.52418(10) 0.2513(4) 0.0354(8) Uani 1 1 d . . . . .
H5WA H 0.2092 0.5299 0.3175 0.053 Uiso 1 1 d R U . . .
H5WB H 0.2801 0.5463 0.2262 0.053 Uiso 1 1 d R U . . .
O6W O 0.7048(5) 0.71304(11) 0.7848(5) 0.0481(10) Uani 1 1 d . . . . .
H6WA H 0.6773 0.6954 0.8444 0.072 Uiso 1 1 d R U . . .
H6WB H 0.7812 0.7083 0.7207 0.072 Uiso 1 1 d R U . . .

loop_
_atom_site_aniso_label
_atom_site_aniso_U_11
_atom_site_aniso_U_22
_atom_site_aniso_U_33
_atom_site_aniso_U_23
_atom_site_aniso_U_13
_atom_site_aniso_U_12
O1 0.0192(15) 0.0205(15) 0.0308(16) 0.0031(12) 0.0071(12) 0.0008(11)
O2 0.0188(14) 0.0141(13) 0.0251(15) 0.0007(11) 0.0051(11) -0.0016(10)
O3 0.0175(14) 0.0160(14) 0.0221(14) 0.0023(11) 0.0025(11) -0.0015(10)
N1 0.0147(17) 0.0187(19) 0.034(2) 0.0023(14) 0.0079(14) -0.0012(13)
N2 0.0145(16) 0.0131(16) 0.0218(17) 0.0008(13) 0.0011(12) -0.0003(12)
N3 0.0174(16) 0.0149(17) 0.0227(17) 0.0002(13) 0.0044(13) 0.0013(12)
N4 0.0154(16) 0.0144(17) 0.0201(17) 0.0008(13) 0.0025(12) -0.0023(12)
N5 0.0169(16) 0.0168(16) 0.0207(17) 0.0021(13) 0.0042(13) 0.0000(12)
N6 0.0189(17) 0.0184(18) 0.0243(18) 0.0034(14) 0.0022(13) 0.0008(13)
C1 0.018(2) 0.021(2) 0.032(2) 0.0003(17) 0.0053(16) -0.0001(15)
C2 0.019(2) 0.015(2) 0.024(2) 0.0035(15) 0.0012(15) -0.0003(14)
C3 0.020(2) 0.016(2) 0.026(2) 0.0014(16) 0.0021(16) -0.0031(15)
C4 0.019(2) 0.017(2) 0.034(2) 0.0022(17) 0.0071(16) 0.0003(16)
C5 0.019(2) 0.0147(19) 0.023(2) 0.0008(15) 0.0018(15) -0.0003(14)
C6 0.0144(19) 0.019(2) 0.021(2) -0.0010(15) 0.0020(15) 0.0001(15)
C7 0.0154(19) 0.018(2) 0.0189(19) -0.0011(15) 0.0061(14) 0.0001(15)
C8 0.0148(18) 0.020(2) 0.0185(19) -0.0020(16) 0.0078(14) 0.0009(15)
C9 0.017(2) 0.020(2) 0.0180(19) 0.0000(15) 0.0067(14) 0.0004(15)
C10 0.0165(19) 0.0160(19) 0.022(2) -0.0008(15) 0.0094(15) 0.0014(15)
O11 0.045(2) 0.0283(18) 0.049(2) 0.0037(15) 0.0241(16) 0.0119(15)
O12 0.0209(14) 0.0151(14) 0.0256(15) 0.0001(11) 0.0087(11) 0.0012(11)
O13 0.0217(14) 0.0142(14) 0.0264(15) 0.0018(11) 0.0008(11) -0.0021(11)
N11 0.0272(19) 0.0191(18) 0.0258(19) -0.0028(14) 0.0002(15) -0.0049(14)
N12 0.0176(17) 0.0153(17) 0.0192(17) 0.0004(13) 0.0030(13) 0.0003(12)
N13 0.0186(17) 0.0184(17) 0.0212(17) -0.0009(14) 0.0036(13) -0.0001(13)
N14 0.0182(16) 0.0166(17) 0.0217(16) -0.0025(13) 0.0030(12) -0.0039(12)
N15 0.0160(16) 0.0177(17) 0.0210(17) -0.0005(13) 0.0058(13) 0.0006(12)
N16 0.0203(17) 0.0146(17) 0.0247(18) 0.0021(14) 0.0025(13) -0.0016(13)
C11 0.040(3) 0.021(2) 0.040(3) 0.0047(19) 0.019(2) 0.0073(19)
C12 0.029(2) 0.0121(19) 0.024(2) 0.0024(16) 0.0084(16) 0.0043(15)
C13 0.038(2) 0.016(2) 0.022(2) -0.0034(16) 0.0065(17) -0.0001(17)
C14 0.021(2) 0.020(2) 0.022(2) 0.0001(16) 0.0015(16) -0.0006(15)
C15 0.019(2) 0.015(2) 0.021(2) -0.0012(15) 0.0065(15) 0.0016(15)
C16 0.019(2) 0.018(2) 0.0190(19) -0.0012(15) 0.0013(15) 0.0010(15)
C17 0.0141(19) 0.019(2) 0.0196(19) -0.0003(15) 0.0053(14) -0.0005(15)
C18 0.017(2) 0.018(2) 0.0205(19) -0.0015(15) 0.0078(15) 0.0006(15)
C19 0.0152(19) 0.0150(19) 0.022(2) -0.0029(15) 0.0082(14) 0.0006(14)
C20 0.0160(19) 0.0159(19) 0.0186(19) -0.0026(15) 0.0080(14) 0.0002(14)
O22 0.0278(16) 0.0123(14) 0.0322(16) 0.0003(11) 0.0127(12) -0.0004(11)
O23 0.0220(15) 0.0152(15) 0.0269(15) 0.0010(11) 0.0036(11) -0.0021(11)
N21 0.0205(19) 0.023(2) 0.046(2) 0.0115(17) -0.0031(16) -0.0001(15)
N22 0.0150(16) 0.0165(17) 0.0222(17) 0.0015(13) 0.0032(13) 0.0026(13)
N23 0.0165(16) 0.0185(17) 0.0240(17) -0.0018(14) 0.0076(13) 0.0019(13)
N24 0.0181(16) 0.0150(17) 0.0204(17) 0.0038(13) 0.0042(13) 0.0023(12)
N25 0.0179(17) 0.0134(16) 0.0229(17) 0.0001(13) 0.0039(13) 0.0000(12)
N26 0.0220(18) 0.0135(17) 0.0261(18) 0.0025(13) -0.0019(13) -0.0010(13)
C21 0.057(6) 0.018(4) 0.069(6) -0.013(5) 0.035(5) -0.004(7)
O21 0.034(3) 0.027(3) 0.036(3) -0.003(2) 0.009(2) 0.005(2)
C21A 0.057(6) 0.018(4) 0.069(6) -0.013(5) 0.035(5) -0.004(7)
O21A 0.034(3) 0.027(3) 0.036(3) -0.003(2) 0.009(2) 0.005(2)
C21B 0.057(6) 0.018(4) 0.069(6) -0.013(5) 0.035(5) -0.004(7)
O21B 0.034(3) 0.027(3) 0.036(3) -0.003(2) 0.009(2) 0.005(2)
C22 0.028(2) 0.010(2) 0.048(3) -0.0028(18) 0.0130(19) -0.0022(16)
C23 0.023(2) 0.016(2) 0.061(3) 0.001(2) 0.004(2) 0.0039(17)
C24 0.022(2) 0.019(2) 0.030(2) 0.0056(17) -0.0002(17) 0.0014(16)
C25 0.017(2) 0.0124(19) 0.027(2) 0.0023(15) 0.0052(15) 0.0008(14)
C26 0.0160(19) 0.019(2) 0.0195(19) 0.0009(15) 0.0011(14) 0.0037(15)
C27 0.0169(19) 0.021(2) 0.0175(19) -0.0022(16) 0.0065(15) 0.0007(15)
C28 0.0160(19) 0.017(2) 0.022(2) 0.0003(15) 0.0083(15) 0.0008(14)
C29 0.0183(19) 0.018(2) 0.021(2) -0.0027(15) 0.0084(15) 0.0010(15)
C30 0.020(2) 0.020(2) 0.0168(19) 0.0002(16) 0.0090(15) 0.0022(15)
O31 0.037(2) 0.0272(18) 0.044(2) -0.0068(15) 0.0134(15) -0.0101(14)
O32 0.0258(15) 0.0129(14) 0.0323(16) 0.0003(12) 0.0006(12) -0.0009(11)
O33 0.0203(14) 0.0122(14) 0.0223(14) 0.0004(10) 0.0021(11) -0.0017(10)
N31 0.069(3) 0.021(2) 0.024(2) 0.0025(16) 0.0113(19) -0.0070(19)
N32 0.0235(18) 0.0168(17) 0.0194(17) 0.0006(13) 0.0011(13) -0.0003(13)
N33 0.0193(18) 0.0176(18) 0.0200(17) -0.0001(13) 0.0026(13) 0.0008(13)
N34 0.0165(16) 0.0140(17) 0.0219(17) 0.0035(13) 0.0044(12) 0.0016(12)
N35 0.0184(17) 0.0162(17) 0.0203(17) 0.0029(13) 0.0045(13) -0.0010(13)
N36 0.0200(17) 0.0163(17) 0.0228(17) 0.0035(14) -0.0005(13) -0.0039(13)
C31 0.036(3) 0.018(2) 0.049(3) 0.000(2) 0.005(2) -0.0032(18)
C32 0.029(2) 0.016(2) 0.030(2) 0.0017(17) 0.0003(18) -0.0018(16)
C33 0.056(3) 0.017(2) 0.028(3) 0.0042(18) -0.008(2) -0.004(2)
C34 0.067(4) 0.016(2) 0.024(2) 0.0022(18) 0.006(2) -0.006(2)
C35 0.026(2) 0.015(2) 0.025(2) 0.0009(16) 0.0032(16) -0.0013(15)
C36 0.020(2) 0.019(2) 0.021(2) -0.0013(16) -0.0001(15) 0.0000(16)
C37 0.0173(19) 0.018(2) 0.022(2) -0.0016(16) 0.0093(15) 0.0005(15)
C38 0.0134(18) 0.019(2) 0.0187(19) -0.0012(15) 0.0074(14) -0.0007(14)
C39 0.0178(19) 0.0145(19) 0.022(2) 0.0006(15) 0.0092(15) 0.0000(14)
C40 0.019(2) 0.016(2) 0.021(2) -0.0001(15) 0.0059(15) 0.0002(15)
O1W 0.051(2) 0.0269(18) 0.0329(18) 0.0024(14) -0.0012(15) -0.0036(16)
O2W 0.0216(15) 0.0222(16) 0.0425(19) -0.0057(13) -0.0010(13) 0.0025(12)
O3W 0.072(3) 0.031(2) 0.0324(19) -0.0055(15) -0.0020(18) 0.0232(17)
O4W 0.0276(16) 0.0259(16) 0.0277(16) -0.0007(13) 0.0035(12) 0.0030(13)
O5W 0.0325(18) 0.0351(19) 0.0371(19) -0.0005(15) -0.0004(14) 0.0102(14)
O6W 0.063(3) 0.041(2) 0.039(2) -0.0117(17) 0.0019(18) 0.0030(18)

loop_
_atom_type_symbol
_atom_type_description
_atom_type_scat_dispersion_real
_atom_type_scat_dispersion_imag
_atom_type_scat_source
C C 0.0181 0.0091 'International Tables Vol C Tables 4.2.6.8 and 6.1.1.4'
H H 0.0000 0.0000 'International Tables Vol C Tables 4.2.6.8 and 6.1.1.4'
N N 0.0311 0.0180 'International Tables Vol C Tables 4.2.6.8 and 6.1.1.4'
O O 0.0492 0.0322 'International Tables Vol C Tables 4.2.6.8 and 6.1.1.4'

loop_
_geom_angle_atom_site_label_1
_geom_angle_atom_site_label_2
_geom_angle_atom_site_label_3
_geom_angle
C5 O2 C2 110.0(3)
C3 N1 C4 111.6(3)
C10 N2 C6 106.5(3)
C10 N2 C5 124.2(3)
C6 N2 C5 129.2(3)
C6 N3 C7 104.9(3)
C9 N4 C8 124.9(3)
C9 N5 C10 111.6(3)
O1 C1 C2 110.4(3)
O2 C2 C1 106.0(3)
O2 C2 C3 109.7(3)
C1 C2 C3 113.4(3)
N1 C3 C2 108.6(3)
N1 C4 C5 107.1(3)
O2 C5 N2 106.8(3)
O2 C5 C4 111.0(3)
N2 C5 C4 113.7(3)
N3 C6 N2 112.5(3)
N3 C7 C10 111.0(3)
N3 C7 C8 131.1(4)
C10 C7 C8 117.6(4)
O3 C8 N4 119.7(3)
O3 C8 C7 128.2(4)
N4 C8 C7 112.0(3)
N5 C9 N6 119.4(4)
N5 C9 N4 124.1(4)
N6 C9 N4 116.5(4)
N5 C10 N2 125.7(4)
N5 C10 C7 129.2(4)
N2 C10 C7 105.0(3)
C15 O12 C12 111.3(3)
C13 N11 C14 111.0(3)
C20 N12 C16 106.0(3)
C20 N12 C15 124.3(3)
C16 N12 C15 128.7(3)
C16 N13 C17 104.4(3)
C19 N14 C18 125.9(3)
C19 N15 C20 111.8(3)
O11 C11 C12 107.3(4)
O12 C12 C13 109.5(3)
O12 C12 C11 105.5(3)
C13 C12 C11 113.4(4)
N11 C13 C12 108.5(3)
N11 C14 C15 108.4(3)
O12 C15 N12 105.7(3)
O12 C15 C14 110.7(3)
N12 C15 C14 112.7(3)
N13 C16 N12 112.9(3)
C20 C17 N13 110.9(3)
C20 C17 C18 118.5(4)
N13 C17 C18 130.6(4)
O13 C18 N14 119.8(4)
O13 C18 C17 128.7(4)
N14 C18 C17 111.5(4)
N16 C19 N15 120.1(4)
N16 C19 N14 116.8(3)
N15 C19 N14 123.1(4)
N15 C20 N12 125.2(4)
N15 C20 C17 129.0(4)
N12 C20 C17 105.8(3)
C25 O22 C22 111.6(3)
C23 N21 C24 110.8(4)
C26 N22 C30 106.4(3)
C26 N22 C25 129.3(3)
C30 N22 C25 123.6(3)
C26 N23 C27 104.2(3)
C29 N24 C28 125.4(3)
C29 N25 C30 112.2(3)
O21 C21 C22 113(4)
O21A C21A C22 120(5)
O21B C21B C22 114(5)
O22 C22 C23 110.4(4)
O22 C22 C21 108.8(12)
C23 C22 C21 109(3)
O22 C22 C21A 104.8(14)
C23 C22 C21A 112(3)
O22 C22 C21B 105(3)
C23 C22 C21B 125(4)
N21 C23 C22 113.3(4)
N21 C24 C25 109.9(4)
O22 C25 N22 106.0(3)
O22 C25 C24 110.4(3)
N22 C25 C24 112.6(3)
N23 C26 N22 113.1(3)
C30 C27 N23 111.1(3)
C30 C27 C28 118.3(4)
N23 C27 C28 130.7(4)
O23 C28 N24 119.5(4)
O23 C28 C27 128.5(4)
N24 C28 C27 112.0(3)
N26 C29 N25 120.7(4)
N26 C29 N24 116.2(4)
N25 C29 N24 123.1(4)
N25 C30 N22 125.7(4)
N25 C30 C27 129.0(4)
N22 C30 C27 105.2(3)
C35 O32 C32 110.6(3)
C34 N31 C33 110.1(4)
C36 N32 C40 106.2(3)
C36 N32 C35 129.5(4)
C40 N32 C35 123.8(3)
C36 N33 C37 105.0(3)
C39 N34 C38 125.4(3)
C39 N35 C40 112.2(3)
O31 C31 C32 111.4(4)
O32 C32 C31 106.7(4)
O32 C32 C33 110.6(4)
C31 C32 C33 112.5(4)
N31 C33 C32 108.7(4)
N31 C34 C35 107.2(4)
O32 C35 N32 108.4(3)
O32 C35 C34 110.2(4)
N32 C35 C34 113.0(3)
N33 C36 N32 112.8(4)
C40 C37 N33 110.7(4)
C40 C37 C38 118.5(4)
N33 C37 C38 130.6(4)
O33 C38 N34 119.3(4)
O33 C38 C37 129.0(4)
N34 C38 C37 111.7(3)
N36 C39 N35 119.9(4)
N36 C39 N34 117.2(4)
N35 C39 N34 122.9(4)
N35 C40 C37 128.8(4)
N35 C40 N32 125.9(4)
C37 C40 N32 105.3(4)

loop_
_geom_bond_atom_site_label_1
_geom_bond_atom_site_label_2
_geom_bond_distance
O1 C1 1.429(5)
O2 C5 1.419(5)
O2 C2 1.439(5)
O3 C8 1.239(5)
N1 C3 1.466(5)
N1 C4 1.475(5)
N2 C10 1.382(5)
N2 C6 1.385(5)
N2 C5 1.448(5)
N3 C6 1.310(5)
N3 C7 1.382(5)
N4 C9 1.365(5)
N4 C8 1.396(5)
N5 C9 1.329(5)
N5 C10 1.347(5)
N6 C9 1.345(5)
C1 C2 1.512(6)
C2 C3 1.524(6)
C4 C5 1.515(6)
C7 C10 1.386(6)
C7 C8 1.426(6)
O11 C11 1.419(6)
O12 C15 1.435(5)
O12 C12 1.437(5)
O13 C18 1.240(5)
N11 C13 1.477(6)
N11 C14 1.477(5)
N12 C20 1.372(5)
N12 C16 1.391(5)
N12 C15 1.447(5)
N13 C16 1.312(5)
N13 C17 1.387(5)
N14 C19 1.372(5)
N14 C18 1.383(5)
N15 C19 1.338(5)
N15 C20 1.344(5)
N16 C19 1.319(5)
C11 C12 1.527(6)
C12 C13 1.521(6)
C14 C15 1.517(6)
C17 C20 1.384(6)
C17 C18 1.420(6)
O22 C25 1.422(5)
O22 C22 1.436(5)
O23 C28 1.244(5)
N21 C23 1.468(7)
N21 C24 1.475(6)
N22 C26 1.376(5)
N22 C30 1.379(5)
N22 C25 1.448(5)
N23 C26 1.313(5)
N23 C27 1.386(5)
N24 C29 1.380(5)
N24 C28 1.387(5)
N25 C29 1.333(5)
N25 C30 1.347(5)
N26 C29 1.329(5)
C21 O21 1.29(7)
C21 C22 1.515(16)
C21A O21A 1.30(7)
C21A C22 1.522(17)
C21B O21B 1.30(7)
C21B C22 1.53(3)
C22 C23 1.509(7)
C24 C25 1.522(6)
C27 C30 1.384(6)
C27 C28 1.421(6)
O31 C31 1.422(7)
O32 C35 1.431(5)
O32 C32 1.437(5)
O33 C38 1.235(5)
N31 C34 1.472(6)
N31 C33 1.476(7)
N32 C36 1.380(5)
N32 C40 1.382(5)
N32 C35 1.442(5)
N33 C36 1.300(5)
N33 C37 1.386(5)
N34 C39 1.373(5)
N34 C38 1.395(5)
N35 C39 1.340(5)
N35 C40 1.346(5)
N36 C39 1.317(5)
C31 C32 1.516(7)
C32 C33 1.523(7)
C34 C35 1.523(6)
C37 C40 1.378(6)
C37 C38 1.419(6)

loop_
_geom_hbond_atom_site_label_D
_geom_hbond_atom_site_label_H
_geom_hbond_atom_site_label_A
_geom_hbond_distance_DH
_geom_hbond_distance_HA
_geom_hbond_distance_DA
_geom_hbond_angle_DHA
_geom_hbond_site_symmetry_A
N1 H1A O2W 0.86(6) 2.28(6) 3.105(5) 161(5) 1_455
O1 H1 N11 0.84 1.84 2.670(5) 171.7 .
N4 H4 N23 0.88 1.96 2.832(5) 171.7 1_556
N6 H6B O23 0.88 1.99 2.813(5) 154.1 1_556
N6 H6A O12 0.88 2.29 2.962(4) 133.5 1_556
O11 H11 O21B 0.84 2.50 2.78(3) 100.4 2_746
O11 H11 O4W 0.84 1.94 2.763(4) 165.1 1_655
N11 H11A O4W 0.83(6) 2.29(6) 3.109(5) 167(5) .
N14 H14 N33 0.88 1.99 2.864(5) 170.6 1_655
N16 H16B O33 0.88 2.01 2.800(4) 149.3 1_655
N16 H16A O5W 0.88 2.33 2.936(5) 126.1 1_656
O21 H21C O3W 0.80 2.20 2.951(8) 155.5 2_656
O21 H21C O6W 0.80 2.80 3.052(8) 100.3 .
O21A H21F O1W 0.84 2.13 2.944(9) 162.3 2_656
O21B H21I O3W 0.84 2.05 2.84(3) 156.7 2_656
N21 H21 O31 0.96(6) 2.18(6) 3.021(5) 145(5) 1_654
N26 H26A O6W 0.88 2.39 3.125(5) 140.6 1_655
N24 H24 N3 0.88 1.97 2.835(5) 169.5 1_655
N26 H26B O3 0.88 2.01 2.806(4) 150.7 1_655
O31 H31 O1 0.84 1.85 2.677(4) 167.2 2_657
N31 H31A O21A 0.87(7) 2.71(6) 3.087(9) 108(5) .
N36 H36A O22 0.88 2.28 2.951(4) 133.5 1_556
N36 H36A O21A 0.88 2.40 3.198(9) 150.4 1_556
N34 H34 N13 0.88 2.01 2.880(5) 171.8 1_556
N36 H36B O13 0.88 1.97 2.798(4) 156.0 1_556
O1W H1WB O31 0.87 2.18 3.032(5) 166.9 2_647
O1W H1WA N35 0.87 2.18 3.048(5) 171.4 2_647
O2W H2WA N5 0.87 2.16 3.025(5) 171.5 .
O2W H2WB O1 0.87 2.13 2.978(4) 163.1 .
O3W H3WB N21 0.82 2.34 2.834(5) 118.9 2_645
O3W H3WA O4W 0.91 2.50 2.802(5) 100.1 .
O4W H4WA N1 0.87 2.02 2.833(5) 154.0 1_554
O4W H4WB O3W 0.79 2.14 2.802(5) 141.7 .
O5W H5WB O33 0.85 2.11 2.963(5) 179.7 1_554
O5W H5WA O23 0.79 2.14 2.858(5) 151.2 1_455
O5W H5WB N16 0.85 2.57 2.936(5) 107.3 1_454
O6W H6WA N26 0.87 2.80 3.125(5) 103.9 1_455
O6W H6WB O13 0.92 2.23 2.851(5) 124.2 .
O6W H6WB O21 0.92 2.68 3.052(8) 105.1 .

loop_
_geom_torsion_atom_site_label_1
_geom_torsion_atom_site_label_2
_geom_torsion_atom_site_label_3
_geom_torsion_atom_site_label_4
_geom_torsion
C5 O2 C2 C1 -176.4(3)
C5 O2 C2 C3 60.8(4)
O1 C1 C2 O2 55.3(4)
O1 C1 C2 C3 175.7(3)
C4 N1 C3 C2 58.1(4)
O2 C2 C3 N1 -57.9(4)
C1 C2 C3 N1 -176.2(3)
C3 N1 C4 C5 -58.1(4)
C2 O2 C5 N2 173.0(3)
C2 O2 C5 C4 -62.6(4)
C10 N2 C5 O2 -104.8(4)
C6 N2 C5 O2 79.7(5)
C10 N2 C5 C4 132.5(4)
C6 N2 C5 C4 -43.1(6)
N1 C4 C5 O2 59.8(4)
N1 C4 C5 N2 -179.7(3)
C7 N3 C6 N2 -0.3(4)
C10 N2 C6 N3 -0.6(4)
C5 N2 C6 N3 175.5(4)
C6 N3 C7 C10 1.1(4)
C6 N3 C7 C8 -172.8(4)
C9 N4 C8 O3 -178.9(3)
C9 N4 C8 C7 1.8(5)
N3 C7 C8 O3 -0.7(7)
C10 C7 C8 O3 -174.4(4)
N3 C7 C8 N4 178.4(4)
C10 C7 C8 N4 4.8(5)
C10 N5 C9 N6 -176.1(3)
C10 N5 C9 N4 2.8(5)
C8 N4 C9 N5 -6.2(6)
C8 N4 C9 N6 172.7(3)
C9 N5 C10 N2 -177.9(3)
C9 N5 C10 C7 4.8(6)
C6 N2 C10 N5 -176.6(4)
C5 N2 C10 N5 7.1(6)
C6 N2 C10 C7 1.2(4)
C5 N2 C10 C7 -175.1(3)
N3 C7 C10 N5 176.2(4)
C8 C7 C10 N5 -8.9(6)
N3 C7 C10 N2 -1.5(4)
C8 C7 C10 N2 173.4(3)
C15 O12 C12 C13 60.3(4)
C15 O12 C12 C11 -177.2(3)
O11 C11 C12 O12 177.3(4)
O11 C11 C12 C13 -62.8(5)
C14 N11 C13 C12 59.0(4)
O12 C12 C13 N11 -58.9(4)
C11 C12 C13 N11 -176.5(4)
C13 N11 C14 C15 -57.8(4)
C12 O12 C15 N12 177.6(3)
C12 O12 C15 C14 -60.0(4)
C20 N12 C15 O12 -70.1(4)
C16 N12 C15 O12 97.3(4)
C20 N12 C15 C14 168.8(3)
C16 N12 C15 C14 -23.9(5)
N11 C14 C15 O12 57.3(4)
N11 C14 C15 N12 175.6(3)
C17 N13 C16 N12 0.6(4)
C20 N12 C16 N13 -0.1(4)
C15 N12 C16 N13 -169.3(4)
C16 N13 C17 C20 -0.8(4)
C16 N13 C17 C18 177.8(4)
C19 N14 C18 O13 177.5(4)
C19 N14 C18 C17 -2.9(5)
C20 C17 C18 O13 178.7(4)
N13 C17 C18 O13 0.1(7)
C20 C17 C18 N14 -0.8(5)
N13 C17 C18 N14 -179.4(4)
C20 N15 C19 N16 175.8(3)
C20 N15 C19 N14 -2.3(5)
C18 N14 C19 N16 -173.2(3)
C18 N14 C19 N15 4.9(6)
C19 N15 C20 N12 179.9(3)
C19 N15 C20 C17 -1.7(6)
C16 N12 C20 N15 178.3(4)
C15 N12 C20 N15 -11.9(6)
C16 N12 C20 C17 -0.4(4)
C15 N12 C20 C17 169.4(3)
N13 C17 C20 N15 -177.9(4)
C18 C17 C20 N15 3.3(6)
N13 C17 C20 N12 0.8(4)
C18 C17 C20 N12 -178.1(3)
C25 O22 C22 C23 57.3(5)
C25 O22 C22 C21 176(4)
C25 O22 C22 C21A 178(4)
C25 O22 C22 C21B -165(4)
O21 C21 C22 O22 56(5)
O21 C21 C22 C23 176(3)
O21A C21A C22 O22 -45(6)
O21A C21A C22 C23 74(5)
O21B C21B C22 O22 176(6)
O21B C21B C22 C23 -55(9)
C24 N21 C23 C22 51.3(5)
O22 C22 C23 N21 -52.4(5)
C21 C22 C23 N21 -172(2)
C21A C22 C23 N21 -169(3)
C21B C22 C23 N21 -180(4)
C23 N21 C24 C25 -53.2(5)
C22 O22 C25 N22 176.7(3)
C22 O22 C25 C24 -61.2(4)
C26 N22 C25 O22 98.0(4)
C30 N22 C25 O22 -70.9(4)
C26 N22 C25 C24 -22.7(6)
C30 N22 C25 C24 168.3(3)
N21 C24 C25 O22 58.6(4)
N21 C24 C25 N22 176.8(3)
C27 N23 C26 N22 1.0(4)
C30 N22 C26 N23 -0.7(4)
C25 N22 C26 N23 -171.1(4)
C26 N23 C27 C30 -1.0(4)
C26 N23 C27 C28 178.4(4)
C29 N24 C28 O23 177.4(3)
C29 N24 C28 C27 -2.4(5)
C30 C27 C28 O23 178.7(4)
N23 C27 C28 O23 -0.7(7)
C30 C27 C28 N24 -1.6(5)
N23 C27 C28 N24 179.0(4)
C30 N25 C29 N26 175.9(4)
C30 N25 C29 N24 -3.4(5)
C28 N24 C29 N26 -174.0(4)
C28 N24 C29 N25 5.3(6)
C29 N25 C30 N22 -178.1(3)
C29 N25 C30 C27 -0.9(6)
C26 N22 C30 N25 177.8(4)
C25 N22 C30 N25 -11.1(6)
C26 N22 C30 C27 0.0(4)
C25 N22 C30 C27 171.1(3)
N23 C27 C30 N25 -177.1(4)
C28 C27 C30 N25 3.5(6)
N23 C27 C30 N22 0.6(4)
C28 C27 C30 N22 -178.9(3)
C35 O32 C32 C31 -178.6(4)
C35 O32 C32 C33 58.7(5)
O31 C31 C32 O32 62.7(5)
O31 C31 C32 C33 -175.9(4)
C34 N31 C33 C32 59.2(5)
O32 C32 C33 N31 -57.1(5)
C31 C32 C33 N31 -176.3(4)
C33 N31 C34 C35 -60.8(5)
C32 O32 C35 N32 174.6(3)
C32 O32 C35 C34 -61.2(4)
C36 N32 C35 O32 87.7(5)
C40 N32 C35 O32 -101.7(4)
C36 N32 C35 C34 -34.8(6)
C40 N32 C35 C34 135.9(4)
N31 C34 C35 O32 61.5(5)
N31 C34 C35 N32 -177.0(4)
C37 N33 C36 N32 -0.8(4)
C40 N32 C36 N33 -0.4(5)
C35 N32 C36 N33 171.6(4)
C36 N33 C37 C40 1.7(4)
C36 N33 C37 C38 -172.7(4)
C39 N34 C38 O33 -179.7(3)
C39 N34 C38 C37 1.6(5)
C40 C37 C38 O33 -174.3(4)
N33 C37 C38 O33 -0.3(7)
C40 C37 C38 N34 4.2(5)
N33 C37 C38 N34 178.2(4)
C40 N35 C39 N36 -177.1(4)
C40 N35 C39 N34 2.5(5)
C38 N34 C39 N36 174.2(3)
C38 N34 C39 N35 -5.3(6)
C39 N35 C40 C37 4.0(6)
C39 N35 C40 N32 -177.0(4)
N33 C37 C40 N35 177.2(4)
C38 C37 C40 N35 -7.7(6)
N33 C37 C40 N32 -1.9(4)
C38 C37 C40 N32 173.2(3)
C36 N32 C40 N35 -177.8(4)
C35 N32 C40 N35 9.7(6)
C36 N32 C40 C37 1.4(4)
C35 N32 C40 C37 -171.1(4)
